data_4301789
loop_
_publ_author_name
'Patrick E. Ryan'
'Christophe Lescop'
'Dominic Lalibert\'e'
'Tamara Hamilton'
'Thierry Maris'
'James D. Wuest'

_publ_contact_author_address
;
D\'epartement de Chimie, 
Universit\'e de Montr\'eal,
Montr\'eal, Qu\'ebec H3C 3J7, Canada
;
_publ_contact_author_email james.d.wuest@umontreal.ca
_publ_contact_author_fax '1 (514) 340-5290'
_publ_contact_author_name 'James D. Wuest'
_publ_contact_author_phone '1 (514) 340-5178'
_publ_section_title
;
Engineering New Metal-Organic Frameworks Built from Flexible Tetrapyridines
Coordinated to Cu(II) and Cu(I)
;
_journal_name_full 'Inorganic Chemistry'
_journal_page_first 2793
_journal_page_last 2807
_journal_paper_doi 10.1021/ic8019809
_journal_volume 48
_journal_year 2009
_chemical_compound_source 'Synthesized by the authors. See text'
_chemical_formula_moiety 'C25 H24 N6 O10 Cu, 20 (H2 O)'
_chemical_formula_sum 'C25 H64 Cu N6 O30'
_chemical_formula_weight 992.36
_chemical_name_systematic
; 
 ? 
;
_space_group_IT_number 66
_symmetry_cell_setting orthorhombic
_symmetry_space_group_name_Hall '-C 2 2c'
_symmetry_space_group_name_H-M 'C c c m'
_atom_sites_solution_hydrogens geom
_atom_sites_solution_primary direct
_atom_sites_solution_secondary difmap
_audit_creation_method SHELXL97
_cell_angle_alpha 90.00
_cell_angle_beta 90.00
_cell_angle_gamma 90.00
_cell_formula_units_Z 4
_cell_length_a 9.0229(3)
_cell_length_b 21.6107(8)
_cell_length_c 24.0491(9)
_cell_measurement_reflns_used 20862
_cell_measurement_temperature 223(2)
_cell_measurement_theta_max 72.57
_cell_measurement_theta_min 3.26
_cell_volume 4689.4(3)
_computing_cell_refinement 'SAINT V6.35A (Bruker AXS, 2002)'
_computing_data_collection 'SMART v5.059 (Bruker, 1999)'
_computing_data_reduction 'SAINT V6.35A (Bruker AXS, 2002)'
_computing_molecular_graphics 'ATOMS (Dowty, 2003)'
_computing_publication_material 'UdMX (Maris, 2004)'
_computing_structure_refinement 'SHELXL97 (Sheldrick, 2008)'
_computing_structure_solution 'SHELXS97 (Sheldrick, 2008)'
_diffrn_ambient_temperature 223(2)
_diffrn_detector_area_resol_mean 5.5
_diffrn_measured_fraction_theta_full 0.998
_diffrn_measured_fraction_theta_max 0.998
_diffrn_measurement_device_type 'Bruker AXS Smart 2k/Platform'
_diffrn_measurement_method \w
_diffrn_radiation_monochromator graphite
_diffrn_radiation_source 'X-ray Sealed Tube'
_diffrn_radiation_type CuK\a
_diffrn_radiation_wavelength 1.54178
_diffrn_reflns_av_R_equivalents 0.056
_diffrn_reflns_av_sigmaI/netI 0.0226
_diffrn_reflns_limit_h_max 11
_diffrn_reflns_limit_h_min -11
_diffrn_reflns_limit_k_max 26
_diffrn_reflns_limit_k_min -26
_diffrn_reflns_limit_l_max 29
_diffrn_reflns_limit_l_min -29
_diffrn_reflns_number 28454
_diffrn_reflns_theta_full 72.97
_diffrn_reflns_theta_max 72.97
_diffrn_reflns_theta_min 3.68
_diffrn_standards_decay_% 0.00
_diffrn_standards_number 5
_exptl_absorpt_coefficient_mu 1.528
_exptl_absorpt_correction_T_max 0.8600
_exptl_absorpt_correction_T_min 0.5000
_exptl_absorpt_correction_type multi-scan
_exptl_absorpt_process_details 'Sadabs Sheldrick, 2002)'
_exptl_crystal_colour Colorless
_exptl_crystal_density_diffrn 1.406
_exptl_crystal_density_method 'not measured'
_exptl_crystal_description block
_exptl_crystal_F_000 2100
_exptl_crystal_size_max 0.60
_exptl_crystal_size_mid 0.35
_exptl_crystal_size_min 0.30
_refine_diff_density_max 0.800
_refine_diff_density_min -0.484
_refine_diff_density_rms 0.115
_refine_ls_extinction_method none
_refine_ls_goodness_of_fit_ref 1.138
_refine_ls_hydrogen_treatment constr
_refine_ls_matrix_type full
_refine_ls_number_parameters 149
_refine_ls_number_reflns 2404
_refine_ls_number_restraints 7
_refine_ls_restrained_S_all 1.442
_refine_ls_R_factor_all 0.0945
_refine_ls_R_factor_gt 0.0940
_refine_ls_shift/su_max 0.000
_refine_ls_shift/su_mean 0.000
_refine_ls_structure_factor_coef Fsqd
_refine_ls_weighting_details 'calc w=1/[\s^2^(Fo^2^)+(0.1750P)^2^] where P=(Fo^2^+2Fc^2^)/3'
_refine_ls_weighting_scheme calc
_refine_ls_wR_factor_gt 0.2219
_refine_ls_wR_factor_ref 0.2226
_reflns_number_gt 2061
_reflns_number_total 2404
_reflns_threshold_expression I>2\s(I)
_cod_data_source_file ic8019809_si_001_3.cif
_cod_data_source_block jiw436
_cod_depositor_comments
;
The following automatic conversions were performed:
'_symmetry_cell_setting' value 'Orthorhombic' changed to 'orthorhombic'
according to '/home/saulius/struct/CIF-dictionaries/cif_core.dic'
dictionary named 'cif_core.dic' version 2.4.1 from
2010-06-29.

'_geom_bond_publ_flag' value 'Y' changed to 'y' according to
'/home/saulius/struct/CIF-dictionaries/cif_core.dic' dictionary named
'cif_core.dic' version 2.4.1 from 2010-06-29 (17
times).

'_geom_angle_publ_flag' value 'Y' changed to 'y' according to
'/home/saulius/struct/CIF-dictionaries/cif_core.dic' dictionary named
'cif_core.dic' version 2.4.1 from 2010-06-29 (38
times).

'_geom_torsion_publ_flag' value 'Y' changed to 'y' according to
'/home/saulius/struct/CIF-dictionaries/cif_core.dic' dictionary named
'cif_core.dic' version 2.4.1 from 2010-06-29 (37 times).

Automatic conversion script
Id: cif_fix_enum 1527 2010-12-29 10:47:43Z saulius 
;
_cod_database_code 4301789

loop_
_symmetry_equiv_pos_as_xyz
'x, y, z'
'-x, -y, z'
'x, -y, -z+1/2'
'-x, y, -z+1/2'
'x+1/2, y+1/2, z'
'-x+1/2, -y+1/2, z'
'x+1/2, -y+1/2, -z+1/2'
'-x+1/2, y+1/2, -z+1/2'
'-x, -y, -z'
'x, y, -z'
'-x, y, z-1/2'
'x, -y, z-1/2'
'-x+1/2, -y+1/2, -z'
'x+1/2, y+1/2, -z'
'-x+1/2, y+1/2, z-1/2'
'x+1/2, -y+1/2, z-1/2'

loop_
_atom_site_label
_atom_site_type_symbol
_atom_site_fract_x
_atom_site_fract_y
_atom_site_fract_z
_atom_site_U_iso_or_equiv
_atom_site_adp_type
_atom_site_occupancy
_atom_site_symmetry_multiplicity
_atom_site_calc_flag
_atom_site_refinement_flags
_atom_site_disorder_assembly
_atom_site_disorder_group
Cu1 Cu 0.2500 0.2500 0.0000 0.0487(6) Uani 1 4 d S . .
C2 C 0.0262(6) 0.1871(3) 0.0698(3) 0.101(2) Uani 1 1 d . . .
H2 H -0.0403 0.2101 0.0479 0.122 Uiso 1 1 calc . . .
N2 N 0.1679(4) 0.19374(13) 0.06053(11) 0.0518(8) Uani 1 1 d . . .
C3 C -0.0316(6) 0.1482(4) 0.1100(3) 0.110(3) Uani 1 1 d . . .
H3 H -0.1344 0.1444 0.1153 0.132 Uiso 1 1 calc . . .
C4 C 0.0671(5) 0.11512(18) 0.14197(15) 0.0587(10) Uani 1 1 d . . .
C5 C 0.2130(5) 0.1231(2) 0.1335(2) 0.0647(12) Uani 1 1 d . . .
H5 H 0.2822 0.1016 0.1555 0.078 Uiso 1 1 calc . . .
C6 C 0.2601(4) 0.1625(3) 0.0931(2) 0.0677(14) Uani 1 1 d . . .
H6 H 0.3626 0.1679 0.0880 0.081 Uiso 1 1 calc . . .
O7 O 0.0040(3) 0.07732(15) 0.18059(12) 0.0667(9) Uani 1 1 d . . .
C8 C 0.1013(4) 0.03983(15) 0.21340(12) 0.0487(8) Uani 1 1 d . . .
H8A H 0.1660 0.0658 0.2364 0.058 Uiso 1 1 calc R . .
H8B H 0.1631 0.0137 0.1895 0.058 Uiso 1 1 calc R . .
C9 C 0.0000 0.0000 0.2500 0.0404(12) Uani 1 4 d S . .
N10 N 0.6151(7) 0.1822(2) 0.02285(16) 0.114(3) Uani 0.50 1 d PD . .
O11 O 0.5004(7) 0.1878(3) 0.0000 0.113(2) Uani 1 2 d SD . .
O12 O 0.7255(7) 0.1964(5) 0.0000 0.114(2) Uani 1 2 d SD . .
O13 O 0.6193(8) 0.1624(4) 0.0685(2) 0.115(3) Uani 0.50 1 d PD . .
O20 O 0.0000(8) 0.4513(4) 0.2500(2) 0.208(6) Uiso 1 2 d SR A 1
H20A H 0.0238 0.4890 0.2360 0.313 Uiso 0.50 1 d PR A 1
H20B H -0.0946 0.4641 0.2780 0.313 Uiso 0.50 1 d PR A 1
O21 O -0.317(3) 0.0220(13) -0.1308(10) 0.210(8) Uiso 0.50 1 d P B 1
H21A H -0.2969 0.0542 -0.1025 0.316 Uiso 0.50 1 d PR B 1
H21B H -0.3085 -0.0176 -0.1103 0.316 Uiso 0.50 1 d PR B 1
O22 O 0.553(2) 0.0029(15) 0.4554(10) 0.204(9) Uiso 0.50 1 d P . 1
H22A H 0.5213 -0.0214 0.4882 0.306 Uiso 0.50 1 d PR . 1
H22B H 0.5154 -0.0207 0.4231 0.306 Uiso 0.50 1 d PR . 1
O23 O -0.085(2) -0.0167(9) 0.0400(10) 0.200(7) Uiso 0.50 1 d P . 1
H23A H 0.0090 -0.0186 0.0192 0.300 Uiso 0.50 1 d PR . 1
H23B H -0.1161 0.0271 0.0375 0.300 Uiso 0.50 1 d PR . 1
O24 O -0.286(3) 0.2861(14) 0.2632(12) 0.218(11) Uiso 0.50 1 d P . 1
H24A H -0.1948 0.3043 0.2475 0.328 Uiso 0.50 1 d PR . 1
H24B H -0.3640 0.3175 0.2559 0.328 Uiso 0.50 1 d PR . 1
O25 O 0.580(3) 0.0366(11) 0.0638(11) 0.205(8) Uiso 0.50 1 d P C 2
H25A H 0.5811 0.0143 0.0998 0.308 Uiso 0.50 1 d PR C 2
H25B H 0.6670 0.0201 0.0398 0.308 Uiso 0.50 1 d PR C 2
O26 O 0.414(2) 0.1211(11) 0.2804(12) 0.217(8) Uiso 0.50 1 d P D 2
H26A H 0.3740 0.1044 0.3158 0.325 Uiso 0.50 1 d PR D 2
H26B H 0.4866 0.0898 0.2680 0.325 Uiso 0.50 1 d PR D 2
O27 O -0.279(3) 0.1868(15) 0.2403(13) 0.219(11) Uiso 0.50 1 d P E 2
H27A H -0.1948 0.1681 0.2198 0.329 Uiso 0.50 1 d PR E 2
H27B H -0.3553 0.1942 0.2115 0.329 Uiso 0.50 1 d PR E 2
O28 O 0.956(2) 0.5305(9) 0.3346(11) 0.205(8) Uiso 0.50 1 d P . 2
H28A H 0.9660 0.5455 0.2959 0.307 Uiso 0.50 1 d PR . 2
H28B H 1.0528 0.5394 0.3521 0.307 Uiso 0.50 1 d PR . 2
O29 O 0.611(2) 0.4368(10) 0.0393(10) 0.211(8) Uiso 0.50 1 d P F 2
H29A H 0.6380 0.4227 0.0772 0.317 Uiso 0.50 1 d PR F 2
H29B H 0.5291 0.4091 0.0279 0.317 Uiso 0.50 1 d PR F 2

loop_
_atom_site_aniso_label
_atom_site_aniso_U_11
_atom_site_aniso_U_22
_atom_site_aniso_U_33
_atom_site_aniso_U_23
_atom_site_aniso_U_13
_atom_site_aniso_U_12
Cu1 0.0776(9) 0.0416(8) 0.0270(8) 0.000 0.000 -0.0150(4)
C2 0.071(3) 0.124(5) 0.109(4) 0.079(4) 0.005(3) 0.009(3)
N2 0.0714(19) 0.0488(15) 0.0354(13) 0.0049(10) -0.0008(12) -0.0095(12)
C3 0.064(2) 0.135(5) 0.131(5) 0.092(4) 0.004(3) 0.004(3)
C4 0.064(2) 0.059(2) 0.0533(19) 0.0183(15) 0.0011(15) -0.0054(16)
C5 0.062(2) 0.073(3) 0.059(2) 0.030(2) -0.0091(17) 0.0003(18)
C6 0.062(2) 0.085(4) 0.057(3) 0.028(3) 0.0031(15) -0.0073(17)
O7 0.0619(15) 0.0773(18) 0.0608(16) 0.0359(14) 0.0048(11) 0.0020(12)
C8 0.0615(18) 0.0470(18) 0.0377(15) 0.0073(12) 0.0004(12) -0.0011(13)
C9 0.057(3) 0.042(3) 0.023(2) 0.000 0.000 0.000
N10 0.111(7) 0.117(8) 0.112(8) 0.000(6) 0.006(7) -0.001(7)
O11 0.114(5) 0.111(5) 0.114(5) 0.000 0.000 0.001(4)
O12 0.113(5) 0.113(6) 0.116(6) 0.000 0.000 0.000(4)
O13 0.112(6) 0.119(8) 0.113(7) -0.002(5) 0.001(5) 0.002(5)

loop_
_atom_type_symbol
_atom_type_description
_atom_type_scat_dispersion_real
_atom_type_scat_dispersion_imag
_atom_type_scat_source
C C 0.0181 0.0091 'International Tables Vol C Tables 4.2.6.8 and 6.1.1.4'
H H 0.0000 0.0000 'International Tables Vol C Tables 4.2.6.8 and 6.1.1.4'
Cu Cu -1.9646 0.5888 'International Tables Vol C Tables 4.2.6.8 and 6.1.1.4'
N N 0.0311 0.0180 'International Tables Vol C Tables 4.2.6.8 and 6.1.1.4'
O O 0.0492 0.0322 'International Tables Vol C Tables 4.2.6.8 and 6.1.1.4'

loop_
_geom_angle_atom_site_label_1
_geom_angle_atom_site_label_2
_geom_angle_atom_site_label_3
_geom_angle_site_symmetry_1
_geom_angle_site_symmetry_2
_geom_angle_site_symmetry_3
_geom_angle
_geom_angle_publ_flag
N2 CU1 N2 10 . 13 88.73(15) y
N2 CU1 N2 10 . . 91.27(15) y
N2 CU1 N2 13 . . 180 y
N2 CU1 N2 10 . 6 180 y
N2 CU1 N2 13 . 6 91.27(15) y
N2 CU1 N2 . . 6 88.73(15) y
N2 CU1 O11 10 . . 90.42(15) y
N2 CU1 O11 13 . . 89.58(15) y
N2 CU1 O11 . . . 90.42(15) y
N2 CU1 O11 6 . . 89.58(15) y
N2 C2 C3 . . . 123.6(4) y
N2 C2 H2 . . . 118.2 ?
C3 C2 H2 . . . 118.2 ?
C2 N2 C6 . . . 117.3(3) y
C2 N2 CU1 . . . 122.9(3) y
C6 N2 CU1 . . . 119.8(3) y
C4 C3 C2 . . . 117.6(4) y
C4 C3 H3 . . . 121.2 ?
C2 C3 H3 . . . 121.2 ?
C5 C4 O7 . . . 126.1(3) y
C5 C4 C3 . . . 118.9(4) y
O7 C4 C3 . . . 115.0(4) y
C4 C5 C6 . . . 119.6(4) y
C4 C5 H5 . . . 120.2 ?
C6 C5 H5 . . . 120.2 ?
N2 C6 C5 . . . 123.0(3) y
N2 C6 H6 . . . 118.5 ?
C5 C6 H6 . . . 118.5 ?
C4 O7 C8 . . . 117.3(3) y
O7 C8 C9 . . . 105.6(2) y
O7 C8 H8A . . . 110.6 ?
C9 C8 H8A . . . 110.6 ?
O7 C8 H8B . . . 110.6 ?
C9 C8 H8B . . . 110.6 ?
H8A C8 H8B . . . 108.8 ?
C8 C9 C8 2 . 3 111.7(3) y
C8 C9 C8 2 . . 109.9(2) y
C8 C9 C8 3 . . 106.8(3) y
C8 C9 C8 2 . 4 106.8(3) y
C8 C9 C8 3 . 4 109.9(2) y
C8 C9 C8 . . 4 111.7(3) y
N10 N10 O11 10 . . 62.19(19) y
N10 N10 O13 10 . . 158.6(4) y
O11 N10 O13 . . . 120.0(4) y
N10 N10 O12 10 . . 62.2(2) y
O11 N10 O12 . . . 119.9(4) y
O13 N10 O12 . . . 120.1(4) y
N10 O11 N10 . . 10 55.6(4) y
N10 O11 CU1 . . . 143.9(3) y
N10 O11 CU1 10 . . 143.9(3) y
N10 O12 N10 10 . . 55.6(4) y
H20A O20 H20B . . . 100.6 ?
H21A O21 H21B . . . 104.6 ?
H22A O22 H22B . . . 104.6 ?
H23A O23 H23B . . . 104.7 ?
H24A O24 H24B . . . 104.6 ?
H25A O25 H25B . . . 108.3 ?
H26A O26 H26B . . . 104.6 ?
H27A O27 H27B . . . 104.6 ?
H28A O28 H28B . . . 104.6 ?
H29A O29 H29B . . . 104.6 ?

loop_
_geom_bond_atom_site_label_1
_geom_bond_atom_site_label_2
_geom_bond_site_symmetry_1
_geom_bond_site_symmetry_2
_geom_bond_distance
_geom_bond_publ_flag
Cu1 N2 . 10 2.036(3) y
Cu1 N2 . 13 2.036(3) y
Cu1 N2 . . 2.036(3) y
Cu1 N2 . 6 2.036(3) y
Cu1 O11 . . 2.628(6) y
C2 N2 . . 1.306(6) y
C2 C3 . . 1.385(6) y
C2 H2 . . 0.94 ?
N2 C6 . . 1.327(6) y
C3 C4 . . 1.376(6) y
C3 H3 . . 0.94 ?
C4 C5 . . 1.344(6) y
C4 O7 . . 1.362(4) y
C5 C6 . . 1.361(7) y
C5 H5 . . 0.94 ?
C6 H6 . . 0.94 ?
O7 C8 . . 1.432(4) y
C8 C9 . . 1.533(3) y
C8 H8a . . 0.98 ?
C8 H8b . . 0.98 ?
N10 O11 . . 1.178(3) y
N10 O13 . . 1.179(3) y
N10 O12 . . 1.179(3) y
O20 H20a . . 0.9072 ?
O20 H20b . . 1.1218 ?
O21 H21a . . 0.9902 ?
O21 H21b . . 0.9904 ?
O22 H22a . . 0.9903 ?
O22 H22b . . 0.9905 ?
O23 H23a . . 0.9839 ?
O23 H23b . . 0.9904 ?
O24 H24a . . 0.9903 ?
O24 H24b . . 0.9903 ?
O25 H25a . . 0.9903 ?
O25 H25b . . 1.0367 ?
O26 H26a . . 0.9902 ?
O26 H26b . . 0.9904 ?
O27 H27a . . 0.9903 ?
O27 H27b . . 0.9904 ?
O28 H28a . . 0.9903 ?
O28 H28b . . 0.9903 ?
O29 H29a . . 0.9904 ?
O29 H29b . . 0.9902 ?

loop_
_geom_hbond_atom_site_label_D
_geom_hbond_atom_site_label_H
_geom_hbond_atom_site_label_A
_geom_hbond_distance_DH
_geom_hbond_distance_HA
_geom_hbond_distance_DA
_geom_hbond_angle_DHA
_geom_hbond_site_symmetry_A
O20 H20A O20 0.91 1.35 2.103(17) 136.6 2_565
O20 H20B O21 1.12 2.65 3.64(3) 147.5 15_456
O21 H21A O13 0.99 2.59 3.43(3) 143.1 10_455
O21 H21B O23 0.99 2.63 3.14(4) 111.7 10
O22 H22A O22 0.99 1.48 2.15(5) 119.0 10_556
O22 H22A O22 0.99 1.57 2.35(5) 132.9 9_656
O22 H22B O21 0.99 2.40 3.01(3) 119.0 11_556

loop_
_geom_torsion_atom_site_label_1
_geom_torsion_atom_site_label_2
_geom_torsion_atom_site_label_3
_geom_torsion_atom_site_label_4
_geom_torsion_site_symmetry_1
_geom_torsion_site_symmetry_2
_geom_torsion_site_symmetry_3
_geom_torsion_site_symmetry_4
_geom_torsion
_geom_torsion_publ_flag
C3 C2 N2 C6 . . . . -2.2(9) y
C3 C2 N2 CU1 . . . . 178.7(7) y
N2 CU1 N2 C2 10 . . . -68.2(5) y
N2 CU1 N2 C2 6 . . . 111.8(5) y
O11 CU1 N2 C2 . . . . -158.6(5) y
N2 CU1 N2 C6 10 . . . 112.8(4) y
N2 CU1 N2 C6 6 . . . -67.2(4) y
O11 CU1 N2 C6 . . . . 22.3(4) y
N2 C2 C3 C4 . . . . 0.4(11) y
C2 C3 C4 C5 . . . . 1.4(9) y
C2 C3 C4 O7 . . . . -179.6(7) y
O7 C4 C5 C6 . . . . 179.9(5) y
C3 C4 C5 C6 . . . . -1.3(9) y
C2 N2 C6 C5 . . . . 2.4(9) y
CU1 N2 C6 C5 . . . . -178.5(5) y
C4 C5 C6 N2 . . . . -0.7(8) y
C5 C4 O7 C8 . . . . -3.7(6) y
C3 C4 O7 C8 . . . . 177.4(5) y
C4 O7 C8 C9 . . . . -176.6(3) y
O7 C8 C9 C8 . . . 2 59.8(2) y
O7 C8 C9 C8 . . . 3 -178.8(3) y
O7 C8 C9 C8 . . . 4 -58.6(2) y
O13 N10 O11 N10 . . . 10 -155.7(4) y
O12 N10 O11 N10 . . . 10 24.3(4) y
N10 N10 O11 CU1 10 . . . -136.2(7) y
O13 N10 O11 CU1 . . . . 68.1(7) y
O12 N10 O11 CU1 . . . . -111.9(7) y
N2 CU1 O11 N10 10 . . . -173.4(6) y
N2 CU1 O11 N10 13 . . . 97.9(6) y
N2 CU1 O11 N10 . . . . -82.1(6) y
N2 CU1 O11 N10 6 . . . 6.6(6) y
N2 CU1 O11 N10 10 . . 10 82.1(6) y
N2 CU1 O11 N10 13 . . 10 -6.6(6) y
N2 CU1 O11 N10 . . . 10 173.4(6) y
N2 CU1 O11 N10 6 . . 10 -97.9(6) y
O11 N10 O12 N10 . . . 10 -24.3(4) y
O13 N10 O12 N10 . . . 10 155.7(4) y
